data_2218233
loop_
_publ_author_name
'Ali, Hapipah M.'
'Mohamed Mustafa, Mohamed Ibrahim'
'Rizal, Mohd. Razali'
'Ng, Seik Weng'

_publ_section_title
;Dichloridobis(2-{1-[2-(1<i>H</i>-indol-3-yl)ethyliminio]ethyl}phenolate-\k<i>O</i>)zinc(II)--2-{1-[2-(1<i>H</i>-indol-3-yl)ethyliminio]ethyl}phenolate
 (1/2)
;
_journal_coeditor_code SG2225
_journal_issue 5
_journal_name_full 'Acta Crystallographica Section E'
_journal_page_first m718
_journal_page_last m719
_journal_paper_doi 10.1107/S1600536808011161
_journal_volume 64
_journal_year 2008
_chemical_formula_iupac '[Zn Cl2 (C18 H18 N2 O)2], 2C18 H18 N2 O'
_chemical_formula_moiety 'C36 H36 Cl2 N4 O2 Zn1, 2(C18 H18 N2 O)'
_chemical_formula_sum 'C72 H72 Cl2 N8 O4 Zn'
_chemical_formula_weight 1249.65
_chemical_name_systematic
;Dichloridobis(2-{1-[2-(1<i>H</i>-indol-3-yl)ethyliminio]ethyl}phenolate-
\k<i>O</i>)zinc(II)--2-{1-[2-(1<i>H</i>-indol-3-yl)ethyliminio]ethyl}phenolate
(1/2)
;
_space_group_IT_number 5
_symmetry_cell_setting monoclinic
_symmetry_space_group_name_Hall 'C 2y'
_symmetry_space_group_name_H-M 'C 1 2 1'
_atom_sites_solution_hydrogens geom
_atom_sites_solution_primary direct
_atom_sites_solution_secondary difmap
_audit_creation_method SHELXL-97
_cell_angle_alpha 90.00
_cell_angle_beta 112.5660(10)
_cell_angle_gamma 90.00
_cell_formula_units_Z 2
_cell_length_a 25.8073(4)
_cell_length_b 9.17540(10)
_cell_length_c 14.3265(2)
_cell_measurement_reflns_used 8552
_cell_measurement_temperature 295(2)
_cell_measurement_theta_max 23.8
_cell_measurement_theta_min 2.4
_cell_volume 3132.68(8)
_computing_cell_refinement 'SAINT (Bruker, 2007)'
_computing_data_collection 'APEX2 (Bruker, 2007)'
_computing_data_reduction 'SAINT (Bruker, 2007)'
_computing_molecular_graphics 'X-SEED (Barbour, 2001)'
_computing_publication_material 'publCIF (Westrip, 2008)'
_computing_structure_refinement 'SHELXL97 (Sheldrick, 2008)'
_computing_structure_solution 'SHELXS97 (Sheldrick, 2008)'
_diffrn_ambient_temperature 295(2)
_diffrn_measured_fraction_theta_full 1.000
_diffrn_measured_fraction_theta_max 1.000
_diffrn_measurement_device_type 'Bruker SMART APEXII'
_diffrn_measurement_method '\f and \w'
_diffrn_radiation_monochromator graphite
_diffrn_radiation_source 'fine-focus sealed tube'
_diffrn_radiation_type MoK\a
_diffrn_radiation_wavelength 0.71073
_diffrn_reflns_av_R_equivalents 0.0392
_diffrn_reflns_av_sigmaI/netI 0.0346
_diffrn_reflns_limit_h_max 32
_diffrn_reflns_limit_h_min -33
_diffrn_reflns_limit_k_max 11
_diffrn_reflns_limit_k_min -11
_diffrn_reflns_limit_l_max 18
_diffrn_reflns_limit_l_min -18
_diffrn_reflns_number 36333
_diffrn_reflns_theta_full 27.50
_diffrn_reflns_theta_max 27.50
_diffrn_reflns_theta_min 1.54
_diffrn_standards_decay_% 0
_diffrn_standards_interval_count 0
_diffrn_standards_interval_time 0
_diffrn_standards_number 0
_exptl_absorpt_coefficient_mu 0.535
_exptl_absorpt_correction_T_max 0.974
_exptl_absorpt_correction_T_min 0.866
_exptl_absorpt_correction_type multi-scan
_exptl_absorpt_process_details '(SADABS; Sheldrick, 1996)'
_exptl_crystal_colour Yellow
_exptl_crystal_density_diffrn 1.325
_exptl_crystal_density_method 'not measured'
_exptl_crystal_description 'Irregular block'
_exptl_crystal_F_000 1312
_exptl_crystal_size_max 0.10
_exptl_crystal_size_mid 0.06
_exptl_crystal_size_min 0.05
_refine_diff_density_max 0.355
_refine_diff_density_min -0.304
_refine_ls_abs_structure_details 'Flack (1983), 3669 Friedel pairs'
_refine_ls_abs_structure_Flack 0.000(8)
_refine_ls_extinction_method none
_refine_ls_goodness_of_fit_ref 1.002
_refine_ls_hydrogen_treatment mixed
_refine_ls_matrix_type full
_refine_ls_number_parameters 413
_refine_ls_number_reflns 7190
_refine_ls_number_restraints 10
_refine_ls_restrained_S_all 1.001
_refine_ls_R_factor_all 0.0492
_refine_ls_R_factor_gt 0.0370
_refine_ls_shift/su_max 0.001
_refine_ls_shift/su_mean 0.000
_refine_ls_structure_factor_coef Fsqd
_refine_ls_weighting_details 'calc w=1/[\s^2^(Fo^2^)+(0.0481P)^2^+0.6205P] where P=(Fo^2^+2Fc^2^)/3'
_refine_ls_weighting_scheme calc
_refine_ls_wR_factor_gt 0.0842
_refine_ls_wR_factor_ref 0.0907
_reflns_number_gt 6008
_reflns_number_total 7190
_reflns_threshold_expression I>2\s(I)
_cod_data_source_file sg2225.cif
_cod_data_source_block I
_cod_depositor_comments
;
The following automatic conversions were performed:
'_symmetry_cell_setting' value 'Monoclinic' changed to 'monoclinic'
according to '/home/saulius/struct/CIF-dictionaries/cif_core.dic'
dictionary named 'cif_core.dic' version 2.4.1 from 2010-06-29.

Automatic conversion script
Id: cif_fix_enum 1527 2010-12-29 10:47:43Z saulius 

The following automatic conversions were performed:

'_symmetry_cell_setting' value 'Monoclinic' changed to 'monoclinic'
according to /home/saulius/struct/CIF-dictionaries/cif_core.dic
dictionary named 'cif_core.dic' version 2.4.1 from 2010-06-29.

Automatic conversion script
Id: cif_fix_values 1715 2011-07-08 13:25:40Z adriana 
;
_cod_original_cell_volume 3132.67(7)
_cod_original_sg_symbol_H-M 'C 2'
_cod_database_code 2218233
_cod_database_fobs_code 2218233

loop_
_symmetry_equiv_pos_as_xyz
'x, y, z'
'-x, y, -z'
'x+1/2, y+1/2, z'
'-x+1/2, y+1/2, -z'

loop_
_atom_site_type_symbol
_atom_site_label
_atom_site_fract_x
_atom_site_fract_y
_atom_site_fract_z
_atom_site_U_iso_or_equiv
_atom_site_adp_type
_atom_site_calc_flag
_atom_site_refinement_flags
_atom_site_occupancy
_atom_site_disorder_assembly
_atom_site_disorder_group
Zn Zn1 0.5000 0.50003(3) 0.0000 0.03995(10) Uani d S 1 . .
Cl Cl1 0.42528(3) 0.63088(6) -0.09253(5) 0.05459(17) Uani d . 1 . .
O O1 0.48035(7) 0.36059(16) 0.08739(12) 0.0449(4) Uani d . 1 . .
O O2 0.42302(10) 0.7684(3) 0.31515(19) 0.0846(7) Uani d . 1 . .
N N1 0.39707(9) 0.1849(2) 0.02989(16) 0.0455(5) Uani d D 1 . .
H H1N 0.4136(10) 0.2679(17) 0.034(2) 0.055 Uiso d D 1 . .
N N2 0.34836(9) 0.5756(2) 0.16913(19) 0.0602(6) Uani d D 1 . .
H H2N 0.3665(11) 0.646(2) 0.2068(19) 0.072 Uiso d D 1 . .
N N3 0.52785(12) 0.7793(3) 0.3958(2) 0.0850(9) Uani d D 1 . .
H H3N 0.4975(11) 0.731(4) 0.388(3) 0.102 Uiso d D 1 . .
N N4 0.67920(12) 0.2805(3) 0.5240(2) 0.0729(7) Uani d D 1 A .
H H4N 0.6967(13) 0.221(3) 0.5714(19) 0.087 Uiso d D 1 . .
C C1 0.51286(10) 0.2466(2) 0.12619(16) 0.0387(5) Uani d . 1 . .
C C2 0.57066(11) 0.2636(3) 0.18025(18) 0.0492(6) Uani d . 1 . .
H H2 0.5858 0.3570 0.1916 0.059 Uiso calc R 1 . .
C C3 0.60560(11) 0.1461(3) 0.2170(2) 0.0541(6) Uani d . 1 . .
H H3 0.6438 0.1611 0.2525 0.065 Uiso calc R 1 . .
C C4 0.58430(10) 0.0056(4) 0.20174(17) 0.0552(6) Uani d . 1 . .
H H4 0.6081 -0.0740 0.2250 0.066 Uiso calc R 1 . .
C C5 0.52764(11) -0.0147(3) 0.15191(17) 0.0499(6) Uani d . 1 . .
H H5 0.5134 -0.1090 0.1424 0.060 Uiso calc R 1 . .
C C6 0.49053(10) 0.1031(2) 0.11484(16) 0.0386(5) Uani d . 1 . .
C C7 0.43083(10) 0.0765(3) 0.06467(18) 0.0424(6) Uani d . 1 . .
C C8 0.40747(13) -0.0742(3) 0.0536(2) 0.0578(7) Uani d . 1 . .
H H8A 0.3680 -0.0695 0.0396 0.087 Uiso calc R 1 . .
H H8B 0.4262 -0.1274 0.1151 0.087 Uiso calc R 1 . .
H H8C 0.4132 -0.1226 -0.0011 0.087 Uiso calc R 1 . .
C C9 0.33622(11) 0.1796(3) -0.0260(2) 0.0558(7) Uani d . 1 . .
H H9A 0.3186 0.1324 0.0148 0.067 Uiso calc R 1 . .
H H9B 0.3277 0.1231 -0.0874 0.067 Uiso calc R 1 . .
C C10 0.31327(11) 0.3332(3) -0.0526(2) 0.0588(7) Uani d . 1 . .
H H10A 0.3338 0.3826 -0.0877 0.071 Uiso calc R 1 . .
H H10B 0.2742 0.3278 -0.0984 0.071 Uiso calc R 1 . .
C C11 0.31755(10) 0.4211(3) 0.03838(19) 0.0480(6) Uani d . 1 . .
C C12 0.35561(10) 0.5266(3) 0.0851(2) 0.0553(7) Uani d . 1 . .
H H12 0.3828 0.5606 0.0629 0.066 Uiso calc R 1 . .
C C13 0.28431(9) 0.4020(2) 0.09671(18) 0.0446(5) Uani d . 1 . .
C C14 0.23988(10) 0.3105(3) 0.0911(2) 0.0571(7) Uani d . 1 . .
H H14 0.2253 0.2449 0.0379 0.069 Uiso calc R 1 . .
C C15 0.21779(12) 0.3177(4) 0.1644(3) 0.0705(9) Uani d . 1 . .
H H15 0.1883 0.2565 0.1604 0.085 Uiso calc R 1 . .
C C16 0.23887(14) 0.4148(4) 0.2439(3) 0.0765(10) Uani d . 1 . .
H H16 0.2231 0.4177 0.2924 0.092 Uiso calc R 1 . .
C C17 0.28259(11) 0.5073(4) 0.2531(2) 0.0671(7) Uani d . 1 . .
H H17 0.2967 0.5719 0.3070 0.081 Uiso calc R 1 . .
C C18 0.30495(9) 0.5006(3) 0.17897(18) 0.0499(5) Uani d . 1 . .
C C19 0.42330(12) 0.9098(3) 0.31308(19) 0.0585(7) Uani d . 1 A .
C C20 0.37283(12) 0.9902(5) 0.2698(2) 0.0741(9) Uani d . 1 . .
H H20 0.3388 0.9407 0.2442 0.089 Uiso calc R 1 . .
C C21 0.37302(18) 1.1387(5) 0.2649(2) 0.0867(12) Uani d . 1 . .
H H21 0.3391 1.1882 0.2358 0.104 Uiso calc R 1 . .
C C22 0.4216(2) 1.2159(5) 0.3016(3) 0.0863(12) Uani d . 1 . .
H H22 0.4210 1.3170 0.2974 0.104 Uiso calc R 1 . .
C C23 0.47149(15) 1.1436(3) 0.3450(2) 0.0668(8) Uani d . 1 A .
H H23 0.5047 1.1968 0.3701 0.080 Uiso calc R 1 . .
C C24 0.47389(10) 0.9900(4) 0.35243(16) 0.0504(6) Uani d . 1 . .
C C25 0.52729(12) 0.9180(4) 0.3974(2) 0.0599(7) Uani d . 1 A .
C C26 0.58061(12) 1.0014(6) 0.4431(2) 0.0827(9) Uani d . 1 . .
H H26A 0.6118 0.9377 0.4533 0.124 Uiso calc R 1 A .
H H26B 0.5834 1.0412 0.5069 0.124 Uiso calc R 1 . .
H H26C 0.5810 1.0793 0.3986 0.124 Uiso calc R 1 . .
C C27 0.5727(6) 0.672(2) 0.4535(10) 0.089(4) Uani d PD 0.50 A 1
H H27A 0.6085 0.7217 0.4843 0.107 Uiso calc PR 0.50 A 1
H H27B 0.5636 0.6270 0.5065 0.107 Uiso calc PR 0.50 A 1
C C28 0.5756(7) 0.560(2) 0.3803(13) 0.070(3) Uani d PD 0.50 A 1
H H28A 0.5819 0.6077 0.3251 0.084 Uiso calc PR 0.50 A 1
H H28B 0.5401 0.5087 0.3524 0.084 Uiso calc PR 0.50 A 1
C C27' 0.5826(6) 0.7006(19) 0.4208(10) 0.089(4) Uani d PD 0.50 A 2
H H27C 0.6029 0.7411 0.3822 0.107 Uiso calc PR 0.50 A 2
H H27D 0.6057 0.7110 0.4921 0.107 Uiso calc PR 0.50 A 2
C C28' 0.5698(6) 0.544(2) 0.3950(14) 0.070(3) Uani d PD 0.50 A 2
H H28C 0.5510 0.5343 0.3223 0.084 Uiso calc PR 0.50 A 2
H H28D 0.5446 0.5093 0.4257 0.084 Uiso calc PR 0.50 A 2
C C29 0.62217(12) 0.4534(3) 0.4312(2) 0.0615(7) Uani d D 1 . .
C C30 0.63045(14) 0.3544(4) 0.5058(2) 0.0734(9) Uani d . 1 A .
H H30 0.6065 0.3392 0.5394 0.088 Uiso calc R 1 . .
C C31 0.66965(11) 0.4438(3) 0.40353(18) 0.0511(6) Uani d . 1 A .
C C32 0.68572(11) 0.5145(3) 0.33287(18) 0.0600(7) Uani d . 1 . .
H H32 0.6629 0.5859 0.2911 0.072 Uiso calc R 1 A .
C C33 0.73566(13) 0.4775(4) 0.3255(2) 0.0691(8) Uani d . 1 A .
H H33 0.7470 0.5266 0.2798 0.083 Uiso calc R 1 . .
C C34 0.76939(14) 0.3683(4) 0.3852(3) 0.0743(9) Uani d . 1 . .
H H34 0.8028 0.3447 0.3782 0.089 Uiso calc R 1 A .
C C35 0.75462(13) 0.2946(3) 0.4541(2) 0.0708(9) Uani d . 1 A .
H H35 0.7772 0.2211 0.4938 0.085 Uiso calc R 1 . .
C C36 0.70474(11) 0.3333(3) 0.4627(2) 0.0547(7) Uani d . 1 . .

loop_
_atom_site_aniso_label
_atom_site_aniso_U_11
_atom_site_aniso_U_22
_atom_site_aniso_U_33
_atom_site_aniso_U_12
_atom_site_aniso_U_13
_atom_site_aniso_U_23
Zn1 0.04012(19) 0.02675(16) 0.0496(2) 0.000 0.01350(16) 0.000
Cl1 0.0518(4) 0.0378(3) 0.0632(4) 0.0119(3) 0.0098(3) 0.0003(3)
O1 0.0435(9) 0.0329(7) 0.0567(10) -0.0008(7) 0.0175(8) 0.0039(7)
O2 0.0729(15) 0.0688(15) 0.0839(16) -0.0066(12) -0.0012(13) -0.0150(12)
N1 0.0477(12) 0.0389(10) 0.0508(12) -0.0063(9) 0.0199(10) -0.0071(9)
N2 0.0487(12) 0.0463(12) 0.0773(16) -0.0069(10) 0.0150(12) -0.0127(11)
N3 0.0659(17) 0.0699(18) 0.0893(19) 0.0228(14) -0.0037(15) -0.0205(15)
N4 0.0775(18) 0.0613(15) 0.0666(17) 0.0077(14) 0.0130(14) 0.0143(13)
C1 0.0482(13) 0.0333(11) 0.0359(11) -0.0014(9) 0.0176(10) 0.0008(9)
C2 0.0507(14) 0.0436(12) 0.0486(13) -0.0034(11) 0.0140(11) 0.0014(11)
C3 0.0478(14) 0.0616(16) 0.0481(14) 0.0046(12) 0.0132(12) 0.0063(12)
C4 0.0586(14) 0.0498(13) 0.0556(13) 0.0180(16) 0.0203(11) 0.0127(15)
C5 0.0703(16) 0.0344(12) 0.0517(13) 0.0056(13) 0.0310(12) 0.0038(11)
C6 0.0501(13) 0.0326(10) 0.0379(11) -0.0004(10) 0.0223(10) -0.0021(9)
C7 0.0588(15) 0.0348(12) 0.0398(12) -0.0054(11) 0.0257(11) -0.0087(10)
C8 0.0727(19) 0.0385(13) 0.0617(16) -0.0087(13) 0.0255(15) -0.0106(12)
C9 0.0436(14) 0.0582(16) 0.0607(16) -0.0075(12) 0.0145(12) -0.0154(13)
C10 0.0482(15) 0.0677(17) 0.0509(15) 0.0049(13) 0.0084(12) -0.0019(13)
C11 0.0375(12) 0.0447(13) 0.0550(14) 0.0059(10) 0.0101(11) 0.0052(11)
C12 0.0438(13) 0.0489(17) 0.0743(17) -0.0022(11) 0.0238(12) 0.0045(13)
C13 0.0348(12) 0.0366(11) 0.0531(14) 0.0066(9) 0.0066(10) 0.0057(10)
C14 0.0355(13) 0.0498(14) 0.0729(18) 0.0018(11) 0.0060(13) 0.0089(13)
C15 0.0380(14) 0.075(2) 0.095(2) 0.0076(14) 0.0222(15) 0.0353(19)
C16 0.0598(19) 0.102(3) 0.076(2) 0.0266(19) 0.0349(17) 0.031(2)
C17 0.0615(16) 0.0736(18) 0.0622(15) 0.0206(19) 0.0192(13) 0.0061(18)
C18 0.0412(11) 0.0427(10) 0.0610(13) 0.0091(13) 0.0144(10) 0.0040(14)
C19 0.0562(16) 0.0687(18) 0.0448(14) 0.0091(14) 0.0130(13) -0.0077(13)
C20 0.0525(15) 0.112(3) 0.0531(15) 0.023(2) 0.0152(12) 0.005(2)
C21 0.091(3) 0.113(3) 0.0546(19) 0.056(3) 0.0264(19) 0.016(2)
C22 0.125(4) 0.067(2) 0.071(2) 0.039(2) 0.043(3) 0.0180(18)
C23 0.085(2) 0.0625(18) 0.0589(17) 0.0018(16) 0.0335(16) -0.0014(14)
C24 0.0519(13) 0.0588(14) 0.0414(11) 0.0137(15) 0.0191(10) -0.0012(13)
C25 0.0546(16) 0.0717(18) 0.0478(14) 0.0089(14) 0.0134(12) -0.0180(13)
C26 0.0597(17) 0.117(3) 0.0654(17) -0.004(2) 0.0172(14) -0.019(2)
C27 0.092(5) 0.085(7) 0.060(8) 0.042(6) -0.005(4) -0.012(5)
C28 0.062(3) 0.076(4) 0.067(5) 0.018(3) 0.019(2) -0.008(3)
C27' 0.092(5) 0.085(7) 0.060(8) 0.042(6) -0.005(4) -0.012(5)
C28' 0.062(3) 0.076(4) 0.067(5) 0.018(3) 0.019(2) -0.008(3)
C29 0.0613(17) 0.0576(16) 0.0543(15) 0.0111(13) 0.0097(13) -0.0100(12)
C30 0.070(2) 0.075(2) 0.072(2) -0.0018(17) 0.0247(17) -0.0056(17)
C31 0.0500(14) 0.0413(11) 0.0441(13) 0.0061(11) -0.0018(11) -0.0081(10)
C32 0.0681(16) 0.0497(14) 0.0455(12) 0.0093(15) 0.0032(11) -0.0018(13)
C33 0.0711(18) 0.070(2) 0.0570(15) -0.0006(16) 0.0145(14) -0.0038(15)
C34 0.0569(18) 0.079(2) 0.076(2) 0.0046(16) 0.0129(16) -0.0055(18)
C35 0.0528(17) 0.0591(17) 0.079(2) 0.0162(14) 0.0013(15) 0.0040(15)
C36 0.0544(16) 0.0406(14) 0.0524(15) 0.0036(12) 0.0019(12) 0.0017(11)

loop_
_atom_type_symbol
_atom_type_description
_atom_type_scat_dispersion_real
_atom_type_scat_dispersion_imag
_atom_type_scat_source
C C 0.0033 0.0016 'International Tables Vol C Tables 4.2.6.8 and 6.1.1.4'
H H 0.0000 0.0000 'International Tables Vol C Tables 4.2.6.8 and 6.1.1.4'
N N 0.0061 0.0033 'International Tables Vol C Tables 4.2.6.8 and 6.1.1.4'
O O 0.0106 0.0060 'International Tables Vol C Tables 4.2.6.8 and 6.1.1.4'
Cl Cl 0.1484 0.1585 'International Tables Vol C Tables 4.2.6.8 and 6.1.1.4'
Zn Zn 0.2839 1.4301 'International Tables Vol C Tables 4.2.6.8 and 6.1.1.4'

loop_
_geom_angle_atom_site_label_1
_geom_angle_atom_site_label_2
_geom_angle_atom_site_label_3
_geom_angle_site_symmetry_1
_geom_angle_site_symmetry_3
_geom_angle
_geom_angle_publ_flag
O1 Zn1 O1 . 2_655 99.84(9) yes
O1 Zn1 Cl1 . . 110.51(5) yes
O1 Zn1 Cl1 2_655 2_655 110.51(5) ?
O1 Zn1 Cl1 . 2_655 110.14(5) yes
O1 Zn1 Cl1 2_655 . 110.14(5) ?
Cl1 Zn1 Cl1 . 2_655 114.72(3) yes
C1 O1 Zn1 . . 120.01(14) ?
C7 N1 C9 . . 127.5(2) ?
C7 N1 H1N . . 114(2) ?
C9 N1 H1N . . 118(2) ?
C12 N2 C18 . . 108.7(2) ?
C12 N2 H2N . . 125(2) ?
C18 N2 H2N . . 126(2) ?
C25 N3 C27 . . 130.9(9) ?
C25 N3 C27' . . 119.5(9) ?
C27 N3 C27' . . 25.6(9) ?
C25 N3 H3N . . 120(3) ?
C27 N3 H3N . . 102(3) ?
C27' N3 H3N . . 121(3) ?
C30 N4 C36 . . 109.6(3) ?
C30 N4 H4N . . 130(2) ?
C36 N4 H4N . . 120(2) ?
O1 C1 C2 . . 120.9(2) ?
O1 C1 C6 . . 121.4(2) ?
C2 C1 C6 . . 117.8(2) ?
C3 C2 C1 . . 121.8(2) ?
C3 C2 H2 . . 119.1 ?
C1 C2 H2 . . 119.1 ?
C2 C3 C4 . . 120.5(2) ?
C2 C3 H3 . . 119.8 ?
C4 C3 H3 . . 119.8 ?
C5 C4 C3 . . 119.2(3) ?
C5 C4 H4 . . 120.4 ?
C3 C4 H4 . . 120.4 ?
C4 C5 C6 . . 121.9(3) ?
C4 C5 H5 . . 119.1 ?
C6 C5 H5 . . 119.1 ?
C5 C6 C1 . . 118.8(2) ?
C5 C6 C7 . . 119.9(2) ?
C1 C6 C7 . . 121.3(2) ?
N1 C7 C6 . . 119.6(2) ?
N1 C7 C8 . . 119.2(2) ?
C6 C7 C8 . . 121.2(2) ?
C7 C8 H8A . . 109.5 ?
C7 C8 H8B . . 109.5 ?
H8A C8 H8B . . 109.5 ?
C7 C8 H8C . . 109.5 ?
H8A C8 H8C . . 109.5 ?
H8B C8 H8C . . 109.5 ?
N1 C9 C10 . . 109.8(2) ?
N1 C9 H9A . . 109.7 ?
C10 C9 H9A . . 109.7 ?
N1 C9 H9B . . 109.7 ?
C10 C9 H9B . . 109.7 ?
H9A C9 H9B . . 108.2 ?
C11 C10 C9 . . 112.9(2) ?
C11 C10 H10A . . 109.0 ?
C9 C10 H10A . . 109.0 ?
C11 C10 H10B . . 109.0 ?
C9 C10 H10B . . 109.0 ?
H10A C10 H10B . . 107.8 ?
C12 C11 C13 . . 106.5(2) ?
C12 C11 C10 . . 127.6(3) ?
C13 C11 C10 . . 125.8(2) ?
C11 C12 N2 . . 110.6(2) ?
C11 C12 H12 . . 124.7 ?
N2 C12 H12 . . 124.7 ?
C14 C13 C18 . . 118.0(2) ?
C14 C13 C11 . . 135.1(2) ?
C18 C13 C11 . . 106.9(2) ?
C15 C14 C13 . . 119.9(3) ?
C15 C14 H14 . . 120.0 ?
C13 C14 H14 . . 120.0 ?
C14 C15 C16 . . 120.8(3) ?
C14 C15 H15 . . 119.6 ?
C16 C15 H15 . . 119.6 ?
C17 C16 C15 . . 121.6(3) ?
C17 C16 H16 . . 119.2 ?
C15 C16 H16 . . 119.2 ?
C16 C17 C18 . . 117.7(3) ?
C16 C17 H17 . . 121.2 ?
C18 C17 H17 . . 121.2 ?
N2 C18 C17 . . 130.8(3) ?
N2 C18 C13 . . 107.3(2) ?
C17 C18 C13 . . 122.0(3) ?
O2 C19 C24 . . 121.6(3) ?
O2 C19 C20 . . 121.2(3) ?
C24 C19 C20 . . 117.2(3) ?
C21 C20 C19 . . 121.5(4) ?
C21 C20 H20 . . 119.3 ?
C19 C20 H20 . . 119.3 ?
C20 C21 C22 . . 121.4(3) ?
C20 C21 H21 . . 119.3 ?
C22 C21 H21 . . 119.3 ?
C21 C22 C23 . . 119.5(4) ?
C21 C22 H22 . . 120.3 ?
C23 C22 H22 . . 120.3 ?
C22 C23 C24 . . 121.6(3) ?
C22 C23 H23 . . 119.2 ?
C24 C23 H23 . . 119.2 ?
C19 C24 C23 . . 118.8(3) ?
C19 C24 C25 . . 121.3(3) ?
C23 C24 C25 . . 119.9(3) ?
N3 C25 C24 . . 117.8(3) ?
N3 C25 C26 . . 120.5(3) ?
C24 C25 C26 . . 121.7(3) ?
C25 C26 H26A . . 109.5 ?
C25 C26 H26B . . 109.5 ?
H26A C26 H26B . . 109.5 ?
C25 C26 H26C . . 109.5 ?
H26A C26 H26C . . 109.5 ?
H26B C26 H26C . . 109.5 ?
C28 C27 N3 . . 107.4(8) ?
C28 C27 H27A . . 110.2 ?
N3 C27 H27A . . 110.2 ?
C28 C27 H27B . . 110.2 ?
N3 C27 H27B . . 110.2 ?
H27A C27 H27B . . 108.5 ?
C27 C28 C29 . . 110.8(10) ?
C27 C28 H28A . . 109.5 ?
C29 C28 H28A . . 109.5 ?
C27 C28 H28B . . 109.5 ?
C29 C28 H28B . . 109.5 ?
H28A C28 H28B . . 108.1 ?
C28' C27' N3 . . 107.8(10) ?
C28' C27' H27C . . 110.2 ?
N3 C27' H27C . . 110.2 ?
C28' C27' H27D . . 110.2 ?
N3 C27' H27D . . 110.2 ?
H27C C27' H27D . . 108.5 ?
C27' C28' C29 . . 111.4(11) ?
C27' C28' H28C . . 109.3 ?
C29 C28' H28C . . 109.3 ?
C27' C28' H28D . . 109.3 ?
C29 C28' H28D . . 109.3 ?
H28C C28' H28D . . 108.0 ?
C30 C29 C31 . . 106.5(3) ?
C30 C29 C28 . . 132.3(8) ?
C31 C29 C28 . . 121.1(8) ?
C30 C29 C28' . . 119.6(8) ?
C31 C29 C28' . . 133.9(8) ?
C28 C29 C28' . . 12.8(15) ?
C29 C30 N4 . . 109.8(3) ?
C29 C30 H30 . . 125.1 ?
N4 C30 H30 . . 125.1 ?
C32 C31 C36 . . 118.1(3) ?
C32 C31 C29 . . 134.4(2) ?
C36 C31 C29 . . 107.5(3) ?
C33 C32 C31 . . 119.4(3) ?
C33 C32 H32 . . 120.3 ?
C31 C32 H32 . . 120.3 ?
C32 C33 C34 . . 121.1(3) ?
C32 C33 H33 . . 119.5 ?
C34 C33 H33 . . 119.5 ?
C35 C34 C33 . . 121.3(3) ?
C35 C34 H34 . . 119.3 ?
C33 C34 H34 . . 119.3 ?
C34 C35 C36 . . 117.6(3) ?
C34 C35 H35 . . 121.2 ?
C36 C35 H35 . . 121.2 ?
N4 C36 C35 . . 131.0(3) ?
N4 C36 C31 . . 106.5(2) ?
C35 C36 C31 . . 122.5(3) ?

loop_
_geom_bond_atom_site_label_1
_geom_bond_atom_site_label_2
_geom_bond_site_symmetry_2
_geom_bond_distance
_geom_bond_publ_flag
Zn1 O1 2_655 1.987(2) ?
Zn1 O1 . 1.987(2) yes
Zn1 Cl1 2_655 2.2260(6) ?
Zn1 Cl1 . 2.2260(6) yes
O1 C1 . 1.323(3) ?
O2 C19 . 1.298(4) ?
N1 C7 . 1.290(3) ?
N1 C9 . 1.464(3) ?
N1 H1N . 0.860(10) ?
N2 C12 . 1.363(4) ?
N2 C18 . 1.367(3) ?
N2 H2N . 0.860(10) ?
N3 C25 . 1.273(4) ?
N3 C27 . 1.500(7) ?
N3 C27' . 1.502(7) ?
N3 H3N . 0.870(10) ?
N4 C30 . 1.364(4) ?
N4 C36 . 1.373(4) ?
N4 H4N . 0.860(10) ?
C1 C2 . 1.401(3) ?
C1 C6 . 1.421(3) ?
C2 C3 . 1.374(4) ?
C2 H2 . 0.9300 ?
C3 C4 . 1.386(4) ?
C3 H3 . 0.9300 ?
C4 C5 . 1.372(3) ?
C4 H4 . 0.9300 ?
C5 C6 . 1.406(3) ?
C5 H5 . 0.9300 ?
C6 C7 . 1.449(3) ?
C7 C8 . 1.492(3) ?
C8 H8A . 0.9600 ?
C8 H8B . 0.9600 ?
C8 H8C . 0.9600 ?
C9 C10 . 1.520(4) ?
C9 H9A . 0.9700 ?
C9 H9B . 0.9700 ?
C10 C11 . 1.500(4) ?
C10 H10A . 0.9700 ?
C10 H10B . 0.9700 ?
C11 C12 . 1.358(3) ?
C11 C13 . 1.420(4) ?
C12 H12 . 0.9300 ?
C13 C14 . 1.398(3) ?
C13 C18 . 1.418(4) ?
C14 C15 . 1.374(4) ?
C14 H14 . 0.9300 ?
C15 C16 . 1.383(5) ?
C15 H15 . 0.9300 ?
C16 C17 . 1.377(5) ?
C16 H16 . 0.9300 ?
C17 C18 . 1.391(3) ?
C17 H17 . 0.9300 ?
C19 C24 . 1.414(4) ?
C19 C20 . 1.416(4) ?
C20 C21 . 1.365(6) ?
C20 H20 . 0.9300 ?
C21 C22 . 1.358(6) ?
C21 H21 . 0.9300 ?
C22 C23 . 1.367(5) ?
C22 H22 . 0.9300 ?
C23 C24 . 1.413(4) ?
C23 H23 . 0.9300 ?
C24 C25 . 1.438(4) ?
C25 C26 . 1.489(5) ?
C26 H26A . 0.9600 ?
C26 H26B . 0.9600 ?
C26 H26C . 0.9600 ?
C27 C28 . 1.491(9) ?
C27 H27A . 0.9700 ?
C27 H27B . 0.9700 ?
C28 C29 . 1.506(8) ?
C28 H28A . 0.9700 ?
C28 H28B . 0.9700 ?
C27' C28' . 1.485(9) ?
C27' H27C . 0.9700 ?
C27' H27D . 0.9700 ?
C28' C29 . 1.502(8) ?
C28' H28C . 0.9700 ?
C28' H28D . 0.9700 ?
C29 C30 . 1.355(4) ?
C29 C31 . 1.428(4) ?
C30 H30 . 0.9300 ?
C31 C32 . 1.392(4) ?
C31 C36 . 1.406(3) ?
C32 C33 . 1.375(4) ?
C32 H32 . 0.9300 ?
C33 C34 . 1.386(4) ?
C33 H33 . 0.9300 ?
C34 C35 . 1.365(5) ?
C34 H34 . 0.9300 ?
C35 C36 . 1.386(4) ?
C35 H35 . 0.9300 ?

loop_
_geom_hbond_atom_site_label_D
_geom_hbond_atom_site_label_H
_geom_hbond_atom_site_label_A
_geom_hbond_distance_DH
_geom_hbond_distance_HA
_geom_hbond_distance_DA
_geom_hbond_angle_DHA
_geom_hbond_publ_flag
N1 H1<i>n</i> O1 0.860(10) 1.81(2) 2.557(3) 144(3) yes
N2 H2<i>n</i> O2 0.860(10) 2.010(10) 2.851(3) 164(3) yes
N3 H3<i>n</i> O2 0.870(10) 1.83(3) 2.503(4) 133(4) yes

loop_
_geom_torsion_atom_site_label_1
_geom_torsion_atom_site_label_2
_geom_torsion_atom_site_label_3
_geom_torsion_atom_site_label_4
_geom_torsion_site_symmetry_1
_geom_torsion
O1 Zn1 O1 C1 2_655 44.94(13)
Cl1 Zn1 O1 C1 2_655 -71.31(16)
Cl1 Zn1 O1 C1 . 160.91(14)
Zn1 O1 C1 C2 . 52.2(3)
Zn1 O1 C1 C6 . -127.91(18)
O1 C1 C2 C3 . -176.8(2)
C6 C1 C2 C3 . 3.3(4)
C1 C2 C3 C4 . -0.2(4)
C2 C3 C4 C5 . -1.9(4)
C3 C4 C5 C6 . 0.7(4)
C4 C5 C6 C1 . 2.4(3)
C4 C5 C6 C7 . -178.6(2)
O1 C1 C6 C5 . 175.8(2)
C2 C1 C6 C5 . -4.3(3)
O1 C1 C6 C7 . -3.1(3)
C2 C1 C6 C7 . 176.7(2)
C9 N1 C7 C6 . 177.4(2)
C9 N1 C7 C8 . -3.4(4)
C5 C6 C7 N1 . -179.3(2)
C1 C6 C7 N1 . -0.3(3)
C5 C6 C7 C8 . 1.5(4)
C1 C6 C7 C8 . -179.5(2)
C7 N1 C9 C10 . -179.8(2)
N1 C9 C10 C11 . -67.5(3)
C9 C10 C11 C12 . 102.8(3)
C9 C10 C11 C13 . -72.5(3)
C13 C11 C12 N2 . -0.2(3)
C10 C11 C12 N2 . -176.2(2)
C18 N2 C12 C11 . 0.5(3)
C12 C11 C13 C14 . -178.4(3)
C10 C11 C13 C14 . -2.3(4)
C12 C11 C13 C18 . -0.1(3)
C10 C11 C13 C18 . 176.0(2)
C18 C13 C14 C15 . -0.3(3)
C11 C13 C14 C15 . 177.8(3)
C13 C14 C15 C16 . 0.1(4)
C14 C15 C16 C17 . -0.2(4)
C15 C16 C17 C18 . 0.3(4)
C12 N2 C18 C17 . 177.8(3)
C12 N2 C18 C13 . -0.5(3)
C16 C17 C18 N2 . -178.6(3)
C16 C17 C18 C13 . -0.5(4)
C14 C13 C18 N2 . 179.0(2)
C11 C13 C18 N2 . 0.4(3)
C14 C13 C18 C17 . 0.5(4)
C11 C13 C18 C17 . -178.1(2)
O2 C19 C20 C21 . -178.1(3)
C24 C19 C20 C21 . 0.9(4)
C19 C20 C21 C22 . -0.2(5)
C20 C21 C22 C23 . -0.3(5)
C21 C22 C23 C24 . 0.1(5)
O2 C19 C24 C23 . 178.0(3)
C20 C19 C24 C23 . -1.1(4)
O2 C19 C24 C25 . -0.6(4)
C20 C19 C24 C25 . -179.7(2)
C22 C23 C24 C19 . 0.6(4)
C22 C23 C24 C25 . 179.2(3)
C27 N3 C25 C24 . -165.0(6)
C27' N3 C25 C24 . 166.8(6)
C27 N3 C25 C26 . 15.9(8)
C27' N3 C25 C26 . -12.3(7)
C19 C24 C25 N3 . 3.7(4)
C23 C24 C25 N3 . -174.9(3)
C19 C24 C25 C26 . -177.3(2)
C23 C24 C25 C26 . 4.2(4)
C25 N3 C27 C28 . -135.0(9)
C27' N3 C27 C28 . -63(3)
N3 C27 C28 C29 . 176.6(14)
C25 N3 C27' C28' . -169.8(9)
C27 N3 C27' C28' . 66(4)
N3 C27' C28' C29 . -171.8(10)
C27 C28 C29 C30 . 64.7(16)
C27 C28 C29 C31 . -114.6(11)
C27 C28 C29 C28' . 69(7)
C27' C28' C29 C30 . 113.1(11)
C27' C28' C29 C31 . -67.4(16)
C27' C28' C29 C28 . -64(7)
C31 C29 C30 N4 . -2.0(3)
C28 C29 C30 N4 . 178.6(12)
C28' C29 C30 N4 . 177.6(10)
C36 N4 C30 C29 . 1.6(4)
C30 C29 C31 C32 . 179.5(3)
C28 C29 C31 C32 . -1.0(11)
C28' C29 C31 C32 . 0.0(13)
C30 C29 C31 C36 . 1.6(3)
C28 C29 C31 C36 . -178.9(10)
C28' C29 C31 C36 . -177.9(12)
C36 C31 C32 C33 . -2.0(4)
C29 C31 C32 C33 . -179.8(3)
C31 C32 C33 C34 . 1.9(4)
C32 C33 C34 C35 . -0.7(5)
C33 C34 C35 C36 . -0.3(5)
C30 N4 C36 C35 . 179.4(3)
C30 N4 C36 C31 . -0.6(3)
C34 C35 C36 N4 . -179.9(3)
C34 C35 C36 C31 . 0.1(4)
C32 C31 C36 N4 . -179.0(2)
C29 C31 C36 N4 . -0.6(3)
C32 C31 C36 C35 . 1.1(4)
C29 C31 C36 C35 . 179.4(3)
